data_8104321
loop_
_publ_author_name
'Scott, H.G.'

_publ_section_title
;
 Refinement of the crystal structure of the manganous antimonate Mn2 Sb2
 O7 with neutron powder diffraction data by the profile decomposition
 method
;
_journal_name_full 'Zeitschrift fuer Kristallographie (149,1979-)'
_journal_page_first 41
_journal_page_last 46
_journal_volume 190
_journal_year 1990
_chemical_formula_sum 'Mn2 O7 Sb2'
_chemical_name_systematic 'Mn2 (Sb2 O7)'
_space_group_IT_number 152
_symmetry_space_group_name_Hall 'P 31 2"'
_symmetry_space_group_name_H-M 'P 31 2 1'
_cell_angle_alpha 90
_cell_angle_beta 90
_cell_angle_gamma 120
_cell_formula_units_Z 6
_cell_length_a 7.1913
_cell_length_b 7.1913
_cell_length_c 17.402
_cell_volume 779.372
_citation_journal_id_ASTM ZEKRDZ
_cod_data_source_file Scott_ZEKRDZ_1990_1949.cif
_cod_data_source_block Mn2O7Sb2
_cod_original_cell_volume 779.3716
_cod_database_code 8104321

loop_
_symmetry_equiv_pos_as_xyz
x,y,z
-y,x-y,z+1/3
-x+y,-x,z+2/3
y,x,-z
-x,-x+y,-z+1/3
x-y,-y,-z+2/3

loop_
_atom_site_label
_atom_site_type_symbol
_atom_site_fract_x
_atom_site_fract_y
_atom_site_fract_z
_atom_site_occupancy
_atom_site_U_iso_or_equiv
Sb3 Sb+5 0.516 0.342 0.1642 1 0.0
O7 O-2 0.555 0.823 0.0591 1 0.0
Mn1 Mn+2 0.856 0 0.3333 1 0.0
O1 O-2 0.203 0.228 0.1446 1 0.0
O5 O-2 -0.036 0.823 0.0547 1 0.0
Sb1 Sb+5 0.325 0 0.3333 1 0.0
Sb2 Sb+5 0.336 0 0.8333 1 0.0
O3 O-2 0.195 0.64 0.1464 1 0.0
O6 O-2 0.56 0.4 0.0565 1 0.0
O4 O-2 -0.049 0.316 0.0527 1 0.0
Mn2 Mn+2 0.804 0 0.8333 1 0.0
O2 O-2 0.563 0.608 0.1975 1 0.0
Mn3 Mn+2 0.65 0.138 -0.0058 1 0.0
